data_4332216
loop_
_publ_author_name
'Tretyakov, Eugene'
'Fokin, Sergei'
'Romanenko, Galina'
'Ikorskii, Vladimir'
'Vasilevsky, Sergei'
'Ovcharenko, Victor'

_publ_section_title
;
 2D and 3D Cu(hfac)2Complexes with Nitronyl Nitroxide Biradicals
;
_journal_issue 9
_journal_name_full 'Inorganic Chemistry'
_journal_page_first 3671
_journal_page_last 3678
_journal_paper_doi 10.1021/ic060132e
_journal_volume 45
_journal_year 2006
_chemical_formula_sum 'C44 H40 Cu2 F24 N8 O12'
_chemical_formula_weight 1455.92
_chemical_name_systematic
; 
 ? 
;
_space_group_IT_number 96
_symmetry_cell_setting tetragonal
_symmetry_space_group_name_Hall 'P 4nw 2abw'
_symmetry_space_group_name_H-M 'P 43 21 2'
_atom_sites_solution_hydrogens geom
_atom_sites_solution_primary direct
_atom_sites_solution_secondary difmap
_audit_creation_method SHELXL-97
_cell_angle_alpha 90.00
_cell_angle_beta 90.00
_cell_angle_gamma 90.00
_cell_formula_units_Z 4
_cell_length_a 15.2040(8)
_cell_length_b 15.2040(8)
_cell_length_c 24.9089(17)
_cell_measurement_reflns_used 8330
_cell_measurement_temperature 295(2)
_cell_measurement_theta_max 22.18
_cell_measurement_theta_min 2.50
_cell_volume 5758.0(6)
_computing_cell_refinement 'Bruker SMART'
_computing_data_collection 'Bruker SMART'
_computing_data_reduction 'Bruker SAINT'
_computing_molecular_graphics 'Bruker SHELXTL'
_computing_publication_material 'Bruker SHELXTL'
_computing_structure_refinement 'SHELXL-97 (Sheldrick, 1997)'
_computing_structure_solution 'SHELXS-97 (Sheldrick, 1990)'
_diffrn_ambient_temperature 295(2)
_diffrn_measured_fraction_theta_full 0.996
_diffrn_measured_fraction_theta_max 0.996
_diffrn_measurement_device_type 'CCD area detector'
_diffrn_measurement_method 'phi and omega scans'
_diffrn_radiation_monochromator graphite
_diffrn_radiation_source 'fine-focus sealed tube'
_diffrn_radiation_type MoK\a
_diffrn_radiation_wavelength 0.71073
_diffrn_reflns_av_R_equivalents 0.0811
_diffrn_reflns_av_sigmaI/netI 0.0408
_diffrn_reflns_limit_h_max 16
_diffrn_reflns_limit_h_min -16
_diffrn_reflns_limit_k_max 16
_diffrn_reflns_limit_k_min -16
_diffrn_reflns_limit_l_max 27
_diffrn_reflns_limit_l_min -27
_diffrn_reflns_number 42895
_diffrn_reflns_theta_full 23.30
_diffrn_reflns_theta_max 23.30
_diffrn_reflns_theta_min 1.89
_exptl_absorpt_coefficient_mu 0.880
_exptl_absorpt_correction_type none
_exptl_crystal_density_diffrn 1.679
_exptl_crystal_density_meas 0
_exptl_crystal_density_method 'not measured'
_exptl_crystal_F_000 2920
_refine_diff_density_max 0.272
_refine_diff_density_min -0.169
_refine_diff_density_rms 0.049
_refine_ls_abs_structure_details 'Flack H D (1983), Acta Cryst. A39, 876-881'
_refine_ls_abs_structure_Flack -0.002(14)
_refine_ls_extinction_coef 0.0000(2)
_refine_ls_extinction_expression Fc^*^=kFc[1+0.001xFc^2^\l^3^/sin(2\q)]^-1/4^
_refine_ls_extinction_method SHELXL
_refine_ls_goodness_of_fit_ref 0.893
_refine_ls_hydrogen_treatment mixed
_refine_ls_matrix_type full
_refine_ls_number_parameters 505
_refine_ls_number_reflns 4145
_refine_ls_number_restraints 0
_refine_ls_restrained_S_all 0.893
_refine_ls_R_factor_all 0.0437
_refine_ls_R_factor_gt 0.0363
_refine_ls_shift/su_max 8.264
_refine_ls_shift/su_mean 0.023
_refine_ls_structure_factor_coef Fsqd
_refine_ls_weighting_details 'calc w=1/[\s^2^(Fo^2^)+(0.0600P)^2^+0.0000P] where P=(Fo^2^+2Fc^2^)/3'
_refine_ls_weighting_scheme calc
_refine_ls_wR_factor_gt 0.0844
_refine_ls_wR_factor_ref 0.0875
_reflns_number_gt 3538
_reflns_number_total 4145
_reflns_threshold_expression >2sigma(I)
_cod_data_source_file ic060132esup1.cif
_cod_data_source_block 1L_RT
_cod_depositor_comments
;
The following automatic conversions were performed:

'_symmetry_cell_setting' value 'Tetragonal' changed to 'tetragonal'
according to /home/saulius/struct/CIF-dictionaries/cif_core.dic
dictionary named 'cif_core.dic' version 2.4.2 from 2011-04-26.

Automatic conversion script
Id: cif_fix_values 1891 2012-01-12 08:04:46Z andrius 
;
_cod_original_sg_symbol_H-M P4(3)2(1)2
_cod_database_code 4332216

loop_
_symmetry_equiv_pos_as_xyz
'x, y, z'
'-x, -y, z+1/2'
'x+1/2, -y+1/2, -z+1/4'
'-x+1/2, y+1/2, -z+3/4'
'-y, -x, -z+1/2'
'y, x, -z'
'y+1/2, -x+1/2, z+1/4'
'-y+1/2, x+1/2, z+3/4'

loop_
_atom_site_label
_atom_site_type_symbol
_atom_site_fract_x
_atom_site_fract_y
_atom_site_fract_z
_atom_site_U_iso_or_equiv
_atom_site_adp_type
_atom_site_occupancy
_atom_site_symmetry_multiplicity
_atom_site_calc_flag
_atom_site_refinement_flags
Cu1 Cu 0.17659(3) 0.16835(3) 0.326312(15) 0.04382(17) Uani 1 1 d .
O2 O 0.18776(18) 0.16839(17) 0.24723(9) 0.0541(7) Uani 1 1 d .
C3 C 0.2476(3) 0.2075(3) 0.22195(15) 0.0485(10) Uani 1 1 d .
C4 C 0.2426(4) 0.1936(5) 0.16078(19) 0.0735(15) Uani 1 1 d .
F4 F 0.2214(18) 0.1119(15) 0.1469(8) 0.136(11) Uani 0.50 1 d P
F4A F 0.1656(10) 0.2041(16) 0.1419(7) 0.121(10) Uani 0.50 1 d P
F5 F 0.1881(17) 0.245(2) 0.1413(8) 0.186(11) Uani 0.50 1 d P
F5A F 0.2893(13) 0.2480(15) 0.1341(7) 0.118(7) Uani 0.50 1 d P
F6 F 0.3190(12) 0.2044(16) 0.1372(7) 0.115(7) Uani 0.50 1 d P
F6A F 0.267(2) 0.1183(15) 0.1505(8) 0.161(10) Uani 0.50 1 d P
C8 C 0.3143(3) 0.2595(3) 0.24177(17) 0.0558(11) Uani 1 1 d .
H8A H 0.351(2) 0.288(2) 0.2171(14) 0.043(10) Uiso 1 1 d .
C9 C 0.3237(3) 0.2740(3) 0.29674(17) 0.0484(10) Uani 1 1 d .
C10 C 0.4028(3) 0.3301(4) 0.3150(2) 0.0657(12) Uani 1 1 d .
F11 F 0.4536(2) 0.3555(3) 0.27556(14) 0.1292(15) Uani 1 1 d .
F12 F 0.3772(2) 0.40077(19) 0.34070(11) 0.0812(8) Uani 1 1 d .
F13 F 0.4501(2) 0.2854(2) 0.34985(17) 0.1179(13) Uani 1 1 d .
O14 O 0.27687(19) 0.24757(18) 0.33368(10) 0.0521(7) Uani 1 1 d .
O15 O 0.15129(18) 0.19384(17) 0.40214(9) 0.0468(7) Uani 1 1 d .
C16 C 0.0774(3) 0.1796(3) 0.42262(15) 0.0551(11) Uani 1 1 d .
C17 C 0.0591(4) 0.2287(4) 0.4757(2) 0.0764(15) Uani 1 1 d .
F18 F 0.1290(2) 0.2682(2) 0.49464(11) 0.1022(11) Uani 1 1 d .
F19 F 0.0328(3) 0.1761(3) 0.51389(12) 0.1346(16) Uani 1 1 d .
F20 F 0.0001(3) 0.2885(3) 0.46851(16) 0.174(2) Uani 1 1 d .
C21 C 0.0102(4) 0.1266(3) 0.40362(19) 0.0620(13) Uani 1 1 d .
H21A H -0.040(3) 0.114(2) 0.4221(14) 0.042(11) Uiso 1 1 d .
C22 C 0.0146(3) 0.0870(3) 0.35514(17) 0.0498(11) Uani 1 1 d .
C23 C -0.0619(4) 0.0266(4) 0.3390(2) 0.0695(13) Uani 1 1 d .
F24 F -0.0373(15) -0.0455(13) 0.3224(9) 0.144(9) Uani 0.50 1 d P
F24A F -0.0846(12) -0.0242(9) 0.3831(6) 0.124(5) Uani 0.50 1 d P
F25 F -0.1078(11) 0.0670(13) 0.2977(6) 0.128(6) Uani 0.50 1 d P
F25A F -0.0474(13) -0.0284(13) 0.3029(6) 0.116(9) Uani 0.50 1 d P
F26 F -0.1240(9) 0.0213(11) 0.3745(6) 0.110(5) Uani 0.50 1 d P
F26A F -0.1286(10) 0.0688(12) 0.3296(8) 0.130(6) Uani 0.50 1 d P
O27 O 0.07342(18) 0.09271(17) 0.31968(10) 0.0485(7) Uani 1 1 d .
O28 O 0.4692(3) 0.0880(2) 0.45710(15) 0.0928(13) Uani 1 1 d .
N29 N 0.4761(2) 0.0052(2) 0.45910(13) 0.0524(9) Uani 1 1 d .
C30 C 0.5512(3) -0.0391(3) 0.48744(17) 0.0612(12) Uani 1 1 d .
C31 C 0.6323(4) -0.0249(5) 0.4493(3) 0.104(2) Uani 1 1 d .
H31A H 0.6503 0.0355 0.4507 0.17(3) Uiso 1 1 calc R
H31B H 0.6160 -0.0397 0.4132 1.2(4) Uiso 1 1 calc R
H31C H 0.6799 -0.0619 0.4607 0.59(14) Uiso 1 1 calc R
C32 C 0.5678(6) 0.0021(4) 0.5391(3) 0.112(3) Uani 1 1 d .
H32A H 0.5182 -0.0071 0.5623 0.20(5) Uiso 1 1 calc R
H32B H 0.5768 0.0641 0.5341 0.100(19) Uiso 1 1 calc R
H32C H 0.6194 -0.0233 0.5550 0.084(16) Uiso 1 1 calc R
C33 C 0.5222(3) -0.1357(3) 0.48536(16) 0.0561(11) Uani 1 1 d .
C34 C 0.5869(5) -0.2048(4) 0.4737(3) 0.117(3) Uani 1 1 d .
H34A H 0.5584 -0.2612 0.4745 0.29(6) Uiso 1 1 calc R
H34B H 0.6327 -0.2034 0.5003 0.108(18) Uiso 1 1 calc R
H34C H 0.6119 -0.1951 0.4389 0.10(2) Uiso 1 1 calc R
C35 C 0.4723(5) -0.1619(6) 0.5372(2) 0.108(2) Uani 1 1 d .
H35A H 0.4540 -0.2222 0.5346 0.21(4) Uiso 1 1 calc R
H35B H 0.4216 -0.1250 0.5414 0.21(5) Uiso 1 1 calc R
H35C H 0.5104 -0.1549 0.5676 0.102(17) Uiso 1 1 calc R
N36 N 0.4534(2) -0.1319(2) 0.44235(12) 0.0494(9) Uani 1 1 d .
O37 O 0.4242(3) -0.2028(2) 0.42084(14) 0.0858(12) Uani 1 1 d .
C38 C 0.4268(2) -0.0524(2) 0.43121(14) 0.0383(9) Uani 1 1 d .
C39 C 0.3595(2) -0.0277(2) 0.39297(13) 0.0373(9) Uani 1 1 d .
C40 C 0.3242(3) 0.0540(3) 0.38198(14) 0.0427(10) Uani 1 1 d .
H40A H 0.335(3) 0.102(3) 0.3936(14) 0.041(11) Uiso 1 1 d .
N41 N 0.2696(2) 0.0529(2) 0.34084(11) 0.0420(8) Uani 1 1 d .
N42 N 0.2687(2) -0.03211(19) 0.32407(11) 0.0381(7) Uani 1 1 d .
C43 C 0.2253(3) -0.0568(3) 0.27370(15) 0.0439(10) Uani 1 1 d .
H43A H 0.264(3) -0.061(2) 0.2492(15) 0.045(12) Uiso 1 1 d .
H43B H 0.194(2) -0.007(2) 0.2626(13) 0.029(9) Uiso 1 1 d .
C44 C 0.1632(3) -0.1335(3) 0.27801(14) 0.0435(9) Uani 1 1 d .
H44A H 0.116(3) -0.108(3) 0.2963(15) 0.063(13) Uiso 1 1 d .
H44B H 0.194(3) -0.188(3) 0.2959(14) 0.058(12) Uiso 1 1 d .
C45 C 0.3214(3) -0.0824(3) 0.35392(14) 0.0415(9) Uani 1 1 d .
H45A H 0.323(2) -0.146(2) 0.3490(12) 0.034(9) Uiso 1 1 d .

loop_
_atom_site_aniso_label
_atom_site_aniso_U_11
_atom_site_aniso_U_22
_atom_site_aniso_U_33
_atom_site_aniso_U_23
_atom_site_aniso_U_13
_atom_site_aniso_U_12
Cu1 0.0500(3) 0.0438(3) 0.0376(2) 0.0012(2) -0.0055(2) -0.0059(2)
O2 0.0636(18) 0.0576(17) 0.0411(13) -0.0005(14) -0.0067(14) -0.0105(15)
C3 0.058(3) 0.047(2) 0.041(2) 0.0045(18) -0.002(2) -0.001(2)
C4 0.074(4) 0.100(5) 0.046(3) 0.000(3) 0.004(3) -0.011(4)
F4 0.22(2) 0.120(15) 0.072(7) -0.031(7) 0.007(9) -0.094(17)
F4A 0.071(6) 0.25(3) 0.047(4) -0.007(9) -0.023(4) -0.041(13)
F5 0.22(3) 0.27(3) 0.066(6) 0.021(12) -0.032(14) 0.133(19)
F5A 0.117(15) 0.182(17) 0.054(5) 0.021(9) 0.001(8) -0.075(12)
F6 0.091(8) 0.21(2) 0.046(6) -0.017(9) 0.021(5) -0.014(10)
F6A 0.27(3) 0.124(18) 0.091(8) -0.062(10) -0.016(14) 0.048(16)
C8 0.060(3) 0.057(3) 0.051(3) -0.002(2) 0.011(2) -0.009(2)
C9 0.045(2) 0.041(2) 0.059(3) -0.0036(19) -0.005(2) 0.002(2)
C10 0.056(3) 0.064(3) 0.077(3) -0.015(3) 0.007(3) -0.007(3)
F11 0.105(3) 0.185(4) 0.098(2) -0.046(2) 0.038(2) -0.085(3)
F12 0.090(2) 0.0629(18) 0.0912(19) -0.0193(16) 0.0006(16) -0.0211(16)
F13 0.079(2) 0.094(2) 0.180(3) 0.000(2) -0.066(2) 0.0032(19)
O14 0.0555(18) 0.0546(18) 0.0461(16) 0.0004(14) -0.0053(14) -0.0112(15)
O15 0.0506(18) 0.0473(17) 0.0425(13) 0.0016(12) -0.0032(13) -0.0032(13)
C16 0.071(3) 0.050(3) 0.043(2) 0.001(2) 0.001(2) -0.003(2)
C17 0.078(4) 0.084(4) 0.067(3) -0.022(3) 0.011(3) -0.001(3)
F18 0.113(2) 0.127(3) 0.0667(17) -0.0442(18) 0.0123(18) -0.038(2)
F19 0.189(4) 0.149(3) 0.067(2) -0.021(2) 0.053(2) -0.071(3)
F20 0.169(4) 0.216(5) 0.136(3) -0.102(3) -0.046(3) 0.122(4)
C21 0.054(3) 0.074(3) 0.059(3) -0.010(2) 0.009(2) -0.013(3)
C22 0.045(3) 0.046(3) 0.058(3) 0.004(2) -0.002(2) 0.000(2)
C23 0.054(4) 0.076(4) 0.078(4) 0.000(3) 0.004(3) -0.015(3)
F24 0.090(8) 0.054(6) 0.29(3) -0.046(12) -0.022(15) -0.014(5)
F24A 0.158(14) 0.107(10) 0.108(8) 0.010(8) 0.003(10) -0.074(8)
F25 0.091(10) 0.145(13) 0.147(11) 0.035(11) -0.063(8) -0.057(10)
F25A 0.100(12) 0.15(2) 0.102(6) -0.085(10) 0.028(7) -0.056(13)
F26 0.083(8) 0.140(13) 0.108(10) -0.025(9) 0.026(7) -0.062(7)
F26A 0.067(7) 0.143(12) 0.180(16) -0.032(15) -0.036(11) 0.005(8)
O27 0.0517(18) 0.0440(16) 0.0498(15) -0.0052(13) -0.0050(14) -0.0046(13)
O28 0.107(3) 0.046(2) 0.125(3) -0.0245(19) -0.059(2) 0.012(2)
N29 0.062(2) 0.038(2) 0.058(2) -0.0111(16) -0.0187(18) 0.0035(18)
C30 0.068(3) 0.048(3) 0.067(3) -0.011(2) -0.032(2) 0.007(2)
C31 0.065(4) 0.107(5) 0.138(6) 0.022(4) 0.018(4) -0.020(3)
C32 0.150(7) 0.080(5) 0.107(5) -0.025(4) -0.075(6) 0.019(4)
C33 0.056(3) 0.051(3) 0.061(3) -0.002(2) -0.026(2) 0.004(2)
C34 0.126(5) 0.082(5) 0.144(7) -0.039(4) -0.068(6) 0.036(4)
C35 0.110(5) 0.144(6) 0.069(3) 0.041(4) -0.030(3) -0.032(5)
N36 0.061(2) 0.0356(19) 0.0514(19) -0.0013(15) -0.0229(17) -0.0115(17)
O37 0.114(3) 0.0465(19) 0.097(2) 0.0088(18) -0.062(2) -0.0141(19)
C38 0.045(2) 0.035(2) 0.0345(19) -0.0067(17) -0.0039(17) -0.0045(18)
C39 0.039(2) 0.041(2) 0.0315(18) -0.0021(17) 0.0026(16) -0.0038(18)
C40 0.049(2) 0.039(3) 0.040(2) -0.0119(18) -0.002(2) 0.002(2)
N41 0.0459(19) 0.0389(19) 0.0412(18) -0.0043(15) -0.0037(15) 0.0015(16)
N42 0.0436(18) 0.0355(18) 0.0352(16) -0.0018(14) -0.0102(14) -0.0044(15)
C43 0.055(3) 0.045(3) 0.031(2) -0.0036(19) -0.005(2) -0.007(2)
C44 0.045(2) 0.048(2) 0.0379(18) -0.0056(18) -0.003(2) -0.009(2)
C45 0.046(2) 0.036(2) 0.043(2) 0.0017(17) -0.010(2) -0.005(2)

loop_
_atom_type_symbol
_atom_type_description
_atom_type_scat_dispersion_real
_atom_type_scat_dispersion_imag
_atom_type_scat_source
C C 0.0033 0.0016 'International Tables Vol C Tables 4.2.6.8 and 6.1.1.4'
H H 0.0000 0.0000 'International Tables Vol C Tables 4.2.6.8 and 6.1.1.4'
N N 0.0061 0.0033 'International Tables Vol C Tables 4.2.6.8 and 6.1.1.4'
O O 0.0106 0.0060 'International Tables Vol C Tables 4.2.6.8 and 6.1.1.4'
F F 0.0171 0.0103 'International Tables Vol C Tables 4.2.6.8 and 6.1.1.4'
Cu Cu 0.3201 1.2651 'International Tables Vol C Tables 4.2.6.8 and 6.1.1.4'

loop_
_geom_angle_atom_site_label_1
_geom_angle_atom_site_label_2
_geom_angle_atom_site_label_3
_geom_angle
_geom_angle_site_symmetry_3
O27 Cu1 O14 177.87(12) .
O27 Cu1 O15 92.30(11) .
O14 Cu1 O15 86.61(11) .
O27 Cu1 O2 89.13(11) .
O14 Cu1 O2 91.51(11) .
O15 Cu1 O2 166.87(11) .
O27 Cu1 N41 93.34(12) .
O14 Cu1 N41 88.61(12) .
O15 Cu1 N41 96.92(10) .
O2 Cu1 N41 96.03(11) .
O27 Cu1 O37 88.36(11) 4
O14 Cu1 O37 89.56(12) 4
O15 Cu1 O37 72.36(11) 4
O2 Cu1 O37 94.65(11) 4
N41 Cu1 O37 169.21(10) 4
C3 O2 Cu1 124.2(2) .
O2 C3 C8 128.7(4) .
O2 C3 C4 113.3(4) .
C8 C3 C4 118.0(4) .
O2 C3 Cu1 34.64(16) .
C8 C3 Cu1 94.1(3) .
C4 C3 Cu1 147.9(3) .
F5A C4 F6 36.3(11) .
F5A C4 F5 76.0(14) .
F6 C4 F5 109.8(14) .
F5A C4 F4 127.2(12) .
F6 C4 F4 102.4(15) .
F5 C4 F4 109.1(16) .
F5A C4 F6A 109.0(15) .
F6 C4 F6A 75.8(15) .
F5 C4 F6A 135.2(16) .
F4 C4 F6A 31.7(17) .
F5A C4 F4A 103.8(12) .
F6 C4 F4A 129.3(10) .
F5 C4 F4A 33.0(18) .
F4 C4 F4A 78.3(14) .
F6A C4 F4A 108.5(16) .
F5A C4 C3 113.5(9) .
F6 C4 C3 112.4(9) .
F5 C4 C3 109.5(12) .
F4 C4 C3 113.4(10) .
F6A C4 C3 108.5(11) .
F4A C4 C3 113.3(10) .
C4 F4 F6A 66(2) .
C4 F4 F4A 49.3(10) .
F6A F4 F4A 113(3) .
F5 F4A C4 71(2) .
F5 F4A F4 120(3) .
C4 F4A F4 52.4(11) .
F4A F5 C4 76(3) .
F4A F5 F5A 120(4) .
C4 F5 F5A 53.1(10) .
F6 F5A C4 74(3) .
F6 F5A F6A 44(2) .
C4 F5A F6A 34.7(9) .
F6 F5A F5 121(3) .
C4 F5A F5 50.9(11) .
F6A F5A F5 77.6(14) .
F5A F6 F6A 115(3) .
F5A F6 C4 69(2) .
F6A F6 C4 49.7(11) .
F6 F6A C4 54.4(11) .
F6 F6A F5A 20.9(8) .
C4 F6A F5A 36.2(9) .
F6 F6A F4 126(4) .
C4 F6A F4 82(3) .
F5A F6A F4 106(4) .
C3 C8 C9 121.2(4) .
C3 C8 Cu1 61.1(2) .
C9 C8 Cu1 60.1(2) .
O14 C9 C8 128.6(4) .
O14 C9 C10 114.2(4) .
C8 C9 C10 117.2(4) .
O14 C9 Cu1 33.81(18) .
C8 C9 Cu1 94.9(3) .
C10 C9 Cu1 147.9(3) .
F11 C10 F13 109.0(4) .
F11 C10 F12 107.5(4) .
F13 C10 F12 105.3(4) .
F11 C10 C9 113.7(4) .
F13 C10 C9 109.5(4) .
F12 C10 C9 111.5(4) .
C9 O14 Cu1 125.6(3) .
C16 O15 Cu1 122.2(2) .
O15 C16 C21 128.5(4) .
O15 C16 C17 115.3(4) .
C21 C16 C17 116.2(4) .
O15 C16 Cu1 35.88(17) .
C21 C16 Cu1 93.9(3) .
C17 C16 Cu1 148.1(3) .
F20 C17 F19 108.7(5) .
F20 C17 F18 107.0(5) .
F19 C17 F18 105.5(5) .
F20 C17 C16 110.3(5) .
F19 C17 C16 112.5(4) .
F18 C17 C16 112.6(4) .
C22 C21 C16 121.9(5) .
C22 C21 Cu1 61.2(3) .
C16 C21 Cu1 60.9(3) .
O27 C22 C21 129.1(4) .
O27 C22 C23 113.3(4) .
C21 C22 C23 117.6(4) .
O27 C22 Cu1 34.85(17) .
C21 C22 Cu1 94.3(3) .
C23 C22 Cu1 148.0(3) .
F26A C23 F25A 111.1(13) .
F26A C23 F24 131.0(14) .
F25A C23 F24 26.8(16) .
F26A C23 F26 63.8(10) .
F25A C23 F26 125.3(11) .
F24 C23 F26 113.2(13) .
F26A C23 F25 37.6(9) .
F25A C23 F25 81.4(13) .
F24 C23 F25 107.4(13) .
F26 C23 F25 99.6(10) .
F26A C23 F24A 103.6(11) .
F25A C23 F24A 104.0(11) .
F24 C23 F24A 81.1(13) .
F26 C23 F24A 40.8(7) .
F25 C23 F24A 135.1(10) .
F26A C23 C22 111.4(9) .
F25A C23 C22 117.2(10) .
F24 C23 C22 113.0(12) .
F26 C23 C22 114.2(7) .
F25 C23 C22 108.1(8) .
F24A C23 C22 108.3(8) .
F25A F24 C23 78(3) .
F25A F24 F24A 124(4) .
C23 F24 F24A 53.5(9) .
F26 F24A C23 64.4(14) .
F26 F24A F24 101.9(19) .
C23 F24A F24 45.4(9) .
F26A F25 C23 60.7(18) .
F26A F25 F25A 99(2) .
C23 F25 F25A 45.8(8) .
F24 F25A C23 75(3) .
F24 F25A F25 126(4) .
C23 F25A F25 52.8(9) .
F24A F26 C23 74.8(16) .
F24A F26 F26A 129(2) .
C23 F26 F26A 55.4(8) .
F25 F26A C23 82(2) .
F25 F26A F26 138(3) .
C23 F26A F26 60.8(10) .
C22 O27 Cu1 123.5(3) .
O28 N29 C38 125.5(3) .
O28 N29 C30 121.8(3) .
C38 N29 C30 112.0(3) .
C32 C30 N29 110.8(4) .
C32 C30 C33 119.5(5) .
N29 C30 C33 101.2(3) .
C32 C30 C31 109.9(5) .
N29 C30 C31 104.5(4) .
C33 C30 C31 109.6(4) .
C34 C33 N36 110.7(4) .
C34 C33 C30 120.0(5) .
N36 C33 C30 100.9(3) .
C34 C33 C35 107.9(6) .
N36 C33 C35 105.3(4) .
C30 C33 C35 111.1(4) .
O37 N36 C38 125.6(3) .
O37 N36 C33 120.6(3) .
C38 N36 C33 113.8(3) .
N36 O37 Cu1 149.6(3) 4_545
N36 C38 N29 108.6(3) .
N36 C38 C39 126.9(3) .
N29 C38 C39 124.4(3) .
C40 C39 C45 103.6(3) .
C40 C39 C38 129.7(3) .
C45 C39 C38 126.5(3) .
N41 C40 C39 112.8(3) .
N41 C40 Cu1 38.64(18) .
C39 C40 Cu1 149.1(3) .
C40 N41 N42 104.9(3) .
C40 N41 Cu1 120.2(2) .
N42 N41 Cu1 132.6(2) .
C45 N42 N41 111.6(3) .
C45 N42 C43 126.9(3) .
N41 N42 C43 120.8(3) .
C45 N42 Cu1 139.7(2) .
N41 N42 Cu1 30.09(16) .
C43 N42 Cu1 93.4(2) .
N42 C43 C44 114.8(3) .
C43 C44 C44 110.4(4) 5
N42 C45 C39 107.2(3) .

loop_
_geom_bond_atom_site_label_1
_geom_bond_atom_site_label_2
_geom_bond_distance
_geom_bond_site_symmetry_2
Cu1 O27 1.952(3) .
Cu1 O14 1.952(3) .
Cu1 O15 1.966(2) .
Cu1 O2 1.977(2) .
Cu1 N41 2.283(3) .
Cu1 O37 2.489(3) 4
O2 C3 1.256(4) .
C3 C8 1.378(6) .
C3 C4 1.540(6) .
C4 F5A 1.277(18) .
C4 F6 1.312(19) .
C4 F5 1.24(2) .
C4 F4 1.330(19) .
C4 F6A 1.23(2) .
C4 F4A 1.272(17) .
F4 F6A 0.71(4) .
F4 F4A 1.64(3) .
F4A F5 0.71(4) .
F5 F5A 1.55(3) .
F5A F6 0.81(2) .
F5A F6A 2.04(3) .
F6 F6A 1.56(3) .
C8 C9 1.394(6) .
C9 O14 1.231(5) .
C9 C10 1.544(6) .
C10 F11 1.309(5) .
C10 F13 1.316(6) .
C10 F12 1.310(5) .
O15 C16 1.253(5) .
C16 C21 1.385(6) .
C16 C17 1.544(6) .
C17 F20 1.291(6) .
C17 F19 1.305(6) .
C17 F18 1.309(6) .
C21 C22 1.351(6) .
C22 O27 1.260(5) .
C22 C23 1.534(6) .
C23 F26A 1.223(16) .
C23 F25A 1.248(16) .
C23 F24 1.230(19) .
C23 F26 1.298(13) .
C23 F25 1.387(17) .
C23 F24A 1.388(15) .
F24 F25A 0.57(4) .
F24 F24A 1.71(2) .
F24A F26 0.940(14) .
F25 F26A 0.856(17) .
F25 F25A 1.72(3) .
F26 F26A 1.33(2) .
O28 N29 1.265(4) .
N29 C38 1.346(5) .
N29 C30 1.502(5) .
C30 C32 1.453(6) .
C30 C33 1.534(6) .
C30 C31 1.570(7) .
C33 C34 1.469(7) .
C33 N36 1.498(5) .
C33 C35 1.550(6) .
N36 O37 1.282(4) .
N36 C38 1.305(5) .
O37 Cu1 2.489(3) 4_545
C38 C39 1.447(5) .
C39 C40 1.381(5) .
C39 C45 1.405(5) .
C40 N41 1.319(5) .
N41 N42 1.358(4) .
N42 C45 1.334(5) .
N42 C43 1.466(4) .
C43 C44 1.504(5) .
C44 C44 1.535(7) 5
